data_7123410
loop_
_publ_author_name
'Mo, Yiran'
'Liu, Siyang'
'Liu, Yingying'
'Ye, Ling'
'Shi, Zhichuan'
'Zhao, Zhi-Gang'
'Li, Xuefeng'

_publ_section_title
;
 Highly stereoselective synthesis of 2,3-dihydrofurans via cascade Michael
 addition-alkylation process: nitro group as the leaving group
;
_journal_name_full 'Chemical Communications'
_journal_paper_doi 10.1039/C9CC01509D
_journal_year 2019
_chemical_absolute_configuration ad
_chemical_compound_source EtOH
_chemical_formula_moiety 'C21 H18 O3'
_chemical_formula_sum 'C21 H18 O3'
_chemical_formula_weight 318.35
_space_group_crystal_system orthorhombic
_space_group_IT_number 19
_space_group_name_Hall 'P 2ac 2ab'
_space_group_name_H-M_alt 'P 21 21 21'
_symmetry_space_group_name_Hall 'P 2ac 2ab'
_symmetry_space_group_name_H-M 'P 21 21 21'
_atom_sites_solution_hydrogens geom
_atom_sites_solution_primary direct
_audit_creation_date 2019-04-11
_audit_creation_method
;
Olex2 1.2
(compiled 2016.02.19 svn.r3266 for OlexSys, GUI svn.r5155)
;
_audit_update_record
;
2019-04-12 deposited with the CCDC.    2019-05-07 downloaded from the CCDC.
;
_cell_angle_alpha 90
_cell_angle_beta 90
_cell_angle_gamma 90
_cell_formula_units_Z 4
_cell_length_a 8.5720(3)
_cell_length_b 9.4216(2)
_cell_length_c 20.1701(6)
_cell_measurement_reflns_used 2977
_cell_measurement_temperature 150.00(10)
_cell_measurement_theta_max 72.6440
_cell_measurement_theta_min 4.3610
_cell_volume 1628.98(8)
_computing_cell_refinement 'CrysAlisPro 1.171.38.46 (Rigaku OD, 2015)'
_computing_data_collection 'CrysAlisPro 1.171.38.46 (Rigaku OD, 2015)'
_computing_data_reduction 'CrysAlisPro 1.171.38.46 (Rigaku OD, 2015)'
_computing_molecular_graphics 'Olex2 (Dolomanov et al., 2009)'
_computing_publication_material 'Olex2 (Dolomanov et al., 2009)'
_computing_structure_refinement 'ShelXL (Sheldrick, 2015)'
_computing_structure_solution 'ShelXT (Sheldrick, 2015)'
_diffrn_ambient_environment N~2~
_diffrn_ambient_temperature 150.00(10)
_diffrn_detector 'CCD plate'
_diffrn_detector_area_resol_mean 15.9595
_diffrn_detector_type EosS2
_diffrn_measured_fraction_theta_full 1.000
_diffrn_measured_fraction_theta_max 1.000
_diffrn_measurement_details
;
List of Runs (angles in degrees, time in seconds):

  # Type    Start    End  Width  t~exp~   \w     \q     \k     \f   Frames
#--------------------------------------------------------------------------
  1  \w   -104.00 -20.00   1.00    1.00    --  -36.29 -57.00 -90.00   84
  2  \w    -94.00  -6.00   1.00    1.00    --  -36.29 132.00-167.00   88
  3  \w     20.00 104.00   1.00    1.00    --   36.29  57.00-180.00   84
  4  \w      1.00  75.00   1.00    1.00    --   36.29 -99.00 120.00   74
  5  \w     39.00 115.00   1.00    1.87    --  108.71-111.00   0.00   76
  6  \w     40.00 126.00   1.00    1.87    --  108.71 -45.00 150.00   86
  7  \w     91.00 177.00   1.00    1.87    --  108.71  45.00 -90.00   86
  8  \w     39.00 109.00   1.00    1.87    --  108.71 -94.00 150.00   70
  9  \w     39.00 115.00   1.00    1.87    --  108.71-111.00 -30.00   76
 10  \w     39.00 109.00   1.00    1.87    --  108.71 -94.00-120.00   70
 11  \w     91.00 166.00   1.00    1.87    --  108.71  45.00 150.00   75
;
_diffrn_measurement_device 'four-circle diffractometer'
_diffrn_measurement_device_type 'New Gemini, Dual, Cu at zero, EosS2'
_diffrn_measurement_method '\w scans'
_diffrn_orient_matrix_type 'CrysAlisPro convention (1999,Acta A55,543-557)'
_diffrn_orient_matrix_UB_11 0.1667673000
_diffrn_orient_matrix_UB_12 0.0082976000
_diffrn_orient_matrix_UB_13 -0.0283121000
_diffrn_orient_matrix_UB_21 -0.0670831000
_diffrn_orient_matrix_UB_22 0.0270278000
_diffrn_orient_matrix_UB_23 -0.0697416000
_diffrn_orient_matrix_UB_31 0.0027360000
_diffrn_orient_matrix_UB_32 0.1609917000
_diffrn_orient_matrix_UB_33 0.0129924000
_diffrn_radiation_monochromator graphite
_diffrn_radiation_probe x-ray
_diffrn_radiation_type CuK\a
_diffrn_radiation_wavelength 1.54184
_diffrn_reflns_av_R_equivalents 0.0298
_diffrn_reflns_av_unetI/netI 0.0382
_diffrn_reflns_Laue_measured_fraction_full 1.000
_diffrn_reflns_Laue_measured_fraction_max 1.000
_diffrn_reflns_limit_h_max 10
_diffrn_reflns_limit_h_min -9
_diffrn_reflns_limit_k_max 11
_diffrn_reflns_limit_k_min -7
_diffrn_reflns_limit_l_max 23
_diffrn_reflns_limit_l_min -23
_diffrn_reflns_number 6074
_diffrn_reflns_point_group_measured_fraction_full 0.994
_diffrn_reflns_point_group_measured_fraction_max 0.994
_diffrn_reflns_theta_full 64.207
_diffrn_reflns_theta_max 64.207
_diffrn_reflns_theta_min 4.384
_diffrn_source 'fine-focus sealed X-ray tube'
_diffrn_source_type 'Enhance (Cu) X-ray Source'
_exptl_absorpt_coefficient_mu 0.690
_exptl_absorpt_correction_T_max 1.00000
_exptl_absorpt_correction_T_min 0.71920
_exptl_absorpt_correction_type multi-scan
_exptl_absorpt_process_details
;
CrysAlisPro 1.171.38.46 (Rigaku Oxford Diffraction, 2015)
Empirical absorption correction using spherical harmonics,
 implemented in SCALE3 ABSPACK scaling algorithm.
;
_exptl_crystal_colour 'clear light colourless'
_exptl_crystal_colour_lustre clear
_exptl_crystal_colour_modifier light
_exptl_crystal_colour_primary colourless
_exptl_crystal_density_diffrn 1.298
_exptl_crystal_description needle
_exptl_crystal_F_000 672
_exptl_crystal_recrystallization_method 'Vapour deposition'
_exptl_crystal_size_max 0.75
_exptl_crystal_size_mid 0.4
_exptl_crystal_size_min 0.3
_refine_diff_density_max 0.224
_refine_diff_density_min -0.276
_refine_diff_density_rms 0.052
_refine_ls_abs_structure_details
;
 Flack x determined using 1001 quotients [(I+)-(I-)]/[(I+)+(I-)]
 (Parsons, Flack and Wagner, Acta Cryst. B69 (2013) 249-259).
;
_refine_ls_abs_structure_Flack -0.08(16)
_refine_ls_extinction_method none
_refine_ls_goodness_of_fit_ref 1.056
_refine_ls_hydrogen_treatment constr
_refine_ls_matrix_type full
_refine_ls_number_parameters 217
_refine_ls_number_reflns 2684
_refine_ls_number_restraints 0
_refine_ls_restrained_S_all 1.056
_refine_ls_R_factor_all 0.0513
_refine_ls_R_factor_gt 0.0494
_refine_ls_shift/su_max 0.000
_refine_ls_shift/su_mean 0.000
_refine_ls_structure_factor_coef Fsqd
_refine_ls_weighting_details 'w=1/[\s^2^(Fo^2^)+(0.0955P)^2^] where P=(Fo^2^+2Fc^2^)/3'
_refine_ls_weighting_scheme calc
_refine_ls_wR_factor_gt 0.1291
_refine_ls_wR_factor_ref 0.1327
_reflns_Friedel_coverage 0.706
_reflns_Friedel_fraction_full 0.987
_reflns_Friedel_fraction_max 0.987
_reflns_number_gt 2544
_reflns_number_total 2684
_reflns_threshold_expression 'I > 2\s(I)'
_cod_data_source_file c9cc01509d2.cif
_cod_data_source_block lxf-190411-150k
_cod_original_cell_volume 1628.99(8)
_cod_database_code 7123410
_shelx_space_group_comment
;
The symmetry employed for this shelxl refinement is uniquely defined
by the following loop, which should always be used as a source of
symmetry information in preference to the above space-group names.
They are only intended as comments.
;
_reflns_odcompleteness_completeness 99.94
_reflns_odcompleteness_iscentric 1
_reflns_odcompleteness_theta 66.97
_olex2_refinement_description
;
1. Fixed Uiso
 At 1.2 times of:
  All C(H) groups, All C(H,H) groups
2.a Ternary CH refined with riding coordinates:
 C005(H005), C009(H009)
2.b Secondary CH2 refined with riding coordinates:
 C00E(H00C,H00E), C00G(H00G,H00H), C00J(H00J,H00K)
2.c Aromatic/amide H refined with riding coordinates:
 C00A(H00A), C00B(H00B), C00D(H00D), C00F(H00F), C00H(H00I), C00K(H00L),
 C00L(H00M), C00M(H00N), C00N(H00O), C00O(H00P)
;
_shelx_shelxl_version_number 2014/7
_olex2_date_sample_data_collection 2019-04-11
_olex2_submission_special_instructions 'No special instructions were received'
_oxdiff_exptl_absorpt_empirical_details
;
Empirical correction (ABSPACK) includes:
- Absorption correction using spherical harmonics
- Frame scaling
- Detector area scaling
;
_oxdiff_exptl_absorpt_empirical_full_max 1.290
_oxdiff_exptl_absorpt_empirical_full_min 0.799

loop_
_space_group_symop_operation_xyz
'x, y, z'
'-x+1/2, -y, z+1/2'
'-x, y+1/2, -z+1/2'
'x+1/2, -y+1/2, -z'

loop_
_atom_site_label
_atom_site_type_symbol
_atom_site_fract_x
_atom_site_fract_y
_atom_site_fract_z
_atom_site_U_iso_or_equiv
_atom_site_adp_type
_atom_site_occupancy
_atom_site_site_symmetry_order
_atom_site_calc_flag
_atom_site_refinement_flags_posn
O001 O 0.3704(3) 0.7645(2) 0.57765(11) 0.0299(5) Uani 1 1 d .
O002 O 0.5080(3) 0.8280(2) 0.46292(12) 0.0342(5) Uani 1 1 d .
O003 O 0.7234(3) 0.4421(2) 0.66266(12) 0.0376(6) Uani 1 1 d .
C004 C 0.4648(3) 0.7289(3) 0.62824(14) 0.0249(6) Uani 1 1 d .
C005 C 0.3802(3) 0.6531(3) 0.52837(14) 0.0233(6) Uani 1 1 d .
H005 H 0.2761 0.6135 0.5206 0.028 Uiso 1 1 calc R
C006 C 0.5394(3) 0.6046(3) 0.62079(14) 0.0228(6) Uani 1 1 d .
C007 C 0.4074(4) 0.3930(3) 0.56763(13) 0.0242(6) Uani 1 1 d .
C008 C 0.4431(3) 0.7143(3) 0.46408(15) 0.0239(6) Uani 1 1 d .
C009 C 0.4897(3) 0.5344(3) 0.55673(14) 0.0224(6) Uani 1 1 d .
H009 H 0.5801 0.5215 0.5276 0.027 Uiso 1 1 calc R
C00A C 0.3354(4) 0.5012(3) 0.40217(16) 0.0294(7) Uani 1 1 d .
H00A H 0.2813 0.4729 0.4399 0.035 Uiso 1 1 calc R
C00B C 0.5087(4) 0.6645(3) 0.34707(16) 0.0327(7) Uani 1 1 d .
H00B H 0.5698 0.7461 0.3478 0.039 Uiso 1 1 calc R
C00C C 0.4266(3) 0.6243(3) 0.40351(14) 0.0258(6) Uani 1 1 d .
C00D C 0.2632(4) 0.3882(3) 0.59860(15) 0.0308(7) Uani 1 1 d .
H00D H 0.2156 0.4721 0.6121 0.037 Uiso 1 1 calc R
C00E C 0.5365(4) 0.7396(3) 0.74558(16) 0.0363(7) Uani 1 1 d .
H00C H 0.5642 0.8047 0.7809 0.044 Uiso 1 1 calc R
H00E H 0.4548 0.6777 0.7620 0.044 Uiso 1 1 calc R
C00F C 0.4779(4) 0.2676(3) 0.54856(15) 0.0310(7) Uani 1 1 d .
H00F H 0.5755 0.2696 0.5284 0.037 Uiso 1 1 calc R
C00G C 0.4738(4) 0.8247(3) 0.68650(16) 0.0318(7) Uani 1 1 d .
H00G H 0.3712 0.8620 0.6967 0.038 Uiso 1 1 calc R
H00H H 0.5427 0.9037 0.6770 0.038 Uiso 1 1 calc R
C00H C 0.5000(4) 0.5839(4) 0.28995(16) 0.0421(8) Uani 1 1 d .
H00I H 0.5557 0.6106 0.2524 0.051 Uiso 1 1 calc R
C00I C 0.6516(3) 0.5532(3) 0.66869(15) 0.0259(6) Uani 1 1 d .
C00J C 0.6774(4) 0.6513(3) 0.72770(15) 0.0325(7) Uani 1 1 d .
H00J H 0.7067 0.5944 0.7658 0.039 Uiso 1 1 calc R
H00K H 0.7638 0.7143 0.7178 0.039 Uiso 1 1 calc R
C00K C 0.2611(5) 0.1349(3) 0.59006(17) 0.0438(9) Uani 1 1 d .
H00L H 0.2121 0.0485 0.5978 0.053 Uiso 1 1 calc R
C00L C 0.1897(4) 0.2602(4) 0.60964(17) 0.0424(9) Uani 1 1 d .
H00M H 0.0926 0.2578 0.6301 0.051 Uiso 1 1 calc R
C00M C 0.3256(4) 0.4207(3) 0.34433(18) 0.0390(8) Uani 1 1 d .
H00N H 0.2641 0.3395 0.3431 0.047 Uiso 1 1 calc R
C00N C 0.4078(5) 0.4627(4) 0.28895(17) 0.0455(10) Uani 1 1 d .
H00O H 0.4014 0.4091 0.2503 0.055 Uiso 1 1 calc R
C00O C 0.4035(5) 0.1382(3) 0.55933(17) 0.0407(8) Uani 1 1 d .
H00P H 0.4505 0.0541 0.5457 0.049 Uiso 1 1 calc R

loop_
_atom_site_aniso_label
_atom_site_aniso_U_11
_atom_site_aniso_U_22
_atom_site_aniso_U_33
_atom_site_aniso_U_23
_atom_site_aniso_U_13
_atom_site_aniso_U_12
O001 0.0386(12) 0.0226(9) 0.0286(11) -0.0032(8) -0.0025(9) 0.0070(8)
O002 0.0382(12) 0.0243(10) 0.0402(12) 0.0045(9) 0.0015(10) -0.0057(10)
O003 0.0437(13) 0.0309(11) 0.0381(13) -0.0009(9) -0.0096(11) 0.0069(10)
C004 0.0270(15) 0.0238(13) 0.0239(14) 0.0005(11) 0.0018(12) -0.0033(11)
C005 0.0274(13) 0.0183(11) 0.0242(14) -0.0031(11) -0.0017(12) -0.0018(11)
C006 0.0251(14) 0.0208(11) 0.0224(14) -0.0006(11) 0.0011(11) -0.0046(11)
C007 0.0352(15) 0.0218(13) 0.0156(13) 0.0022(10) -0.0043(12) -0.0053(12)
C008 0.0206(13) 0.0216(12) 0.0297(15) 0.0054(12) -0.0037(12) 0.0024(11)
C009 0.0268(14) 0.0192(12) 0.0214(13) 0.0006(10) 0.0038(12) -0.0018(11)
C00A 0.0278(15) 0.0300(14) 0.0305(16) -0.0013(13) -0.0050(13) 0.0032(13)
C00B 0.0326(15) 0.0345(14) 0.0310(16) 0.0094(13) 0.0018(13) 0.0109(14)
C00C 0.0243(13) 0.0275(14) 0.0256(15) 0.0032(11) -0.0047(12) 0.0085(12)
C00D 0.0372(17) 0.0279(14) 0.0271(15) 0.0030(12) -0.0009(13) -0.0056(14)
C00E 0.0429(18) 0.0404(15) 0.0255(15) -0.0091(14) 0.0008(14) -0.0053(15)
C00F 0.0412(17) 0.0237(13) 0.0281(14) -0.0007(12) -0.0026(14) -0.0010(13)
C00G 0.0375(16) 0.0263(13) 0.0316(15) -0.0084(12) 0.0012(13) -0.0011(13)
C00H 0.0480(19) 0.0531(19) 0.0251(16) 0.0051(15) 0.0015(15) 0.0254(18)
C00I 0.0270(14) 0.0247(13) 0.0259(15) 0.0035(12) 0.0005(12) -0.0065(12)
C00J 0.0376(16) 0.0326(14) 0.0273(15) 0.0010(13) -0.0039(14) -0.0086(13)
C00K 0.065(2) 0.0287(17) 0.0373(18) 0.0116(14) -0.0197(18) -0.0220(16)
C00L 0.0418(18) 0.051(2) 0.0349(18) 0.0123(16) -0.0057(16) -0.0196(18)
C00M 0.0411(18) 0.0347(16) 0.0412(18) -0.0089(15) -0.0136(16) 0.0070(14)
C00N 0.058(2) 0.0486(18) 0.0299(18) -0.0128(15) -0.0138(17) 0.0264(18)
C00O 0.062(2) 0.0224(15) 0.0380(18) 0.0027(13) -0.0136(18) -0.0047(14)

loop_
_atom_type_symbol
_atom_type_description
_atom_type_scat_dispersion_real
_atom_type_scat_dispersion_imag
_atom_type_scat_source
C C 0.0181 0.0091 'International Tables Vol C Tables 4.2.6.8 and 6.1.1.4'
H H 0.0000 0.0000 'International Tables Vol C Tables 4.2.6.8 and 6.1.1.4'
O O 0.0492 0.0322 'International Tables Vol C Tables 4.2.6.8 and 6.1.1.4'

loop_
_geom_angle_atom_site_label_1
_geom_angle_atom_site_label_2
_geom_angle_atom_site_label_3
_geom_angle
C004 O001 C005 107.8(2)
O001 C004 C00G 118.7(2)
C006 C004 O001 114.8(3)
C006 C004 C00G 126.4(3)
O001 C005 H005 109.4
O001 C005 C008 109.3(2)
O001 C005 C009 107.5(2)
C008 C005 H005 109.4
C008 C005 C009 111.7(2)
C009 C005 H005 109.4
C004 C006 C009 110.0(2)
C004 C006 C00I 122.3(3)
C00I C006 C009 127.7(2)
C00D C007 C009 120.4(3)
C00F C007 C009 120.3(3)
C00F C007 C00D 119.2(3)
O002 C008 C005 121.2(3)
O002 C008 C00C 122.1(3)
C00C C008 C005 116.7(2)
C005 C009 H009 110.1
C006 C009 C005 99.7(2)
C006 C009 C007 112.9(2)
C006 C009 H009 110.1
C007 C009 C005 113.5(2)
C007 C009 H009 110.1
C00C C00A H00A 120.0
C00M C00A H00A 120.0
C00M C00A C00C 120.1(3)
C00C C00B H00B 119.8
C00H C00B H00B 119.8
C00H C00B C00C 120.4(3)
C00A C00C C008 122.6(3)
C00B C00C C008 117.8(3)
C00B C00C C00A 119.5(3)
C007 C00D H00D 119.7
C00L C00D C007 120.6(3)
C00L C00D H00D 119.7
H00C C00E H00E 107.8
C00G C00E H00C 109.1
C00G C00E H00E 109.1
C00J C00E H00C 109.1
C00J C00E H00E 109.1
C00J C00E C00G 112.5(3)
C007 C00F H00F 119.8
C007 C00F C00O 120.3(3)
C00O C00F H00F 119.8
C004 C00G C00E 108.4(2)
C004 C00G H00G 110.0
C004 C00G H00H 110.0
C00E C00G H00G 110.0
C00E C00G H00H 110.0
H00G C00G H00H 108.4
C00B C00H H00I 120.2
C00B C00H C00N 119.6(3)
C00N C00H H00I 120.2
O003 C00I C006 123.8(3)
O003 C00I C00J 121.7(3)
C006 C00I C00J 114.5(2)
C00E C00J C00I 113.9(3)
C00E C00J H00J 108.8
C00E C00J H00K 108.8
C00I C00J H00J 108.8
C00I C00J H00K 108.8
H00J C00J H00K 107.7
C00L C00K H00L 119.9
C00O C00K H00L 119.9
C00O C00K C00L 120.2(3)
C00D C00L C00K 119.8(3)
C00D C00L H00M 120.1
C00K C00L H00M 120.1
C00A C00M H00N 120.3
C00N C00M C00A 119.4(3)
C00N C00M H00N 120.3
C00H C00N H00O 119.5
C00M C00N C00H 121.0(3)
C00M C00N H00O 119.5
C00F C00O H00P 120.1
C00K C00O C00F 119.9(3)
C00K C00O H00P 120.1

loop_
_geom_bond_atom_site_label_1
_geom_bond_atom_site_label_2
_geom_bond_distance
O001 C004 1.345(4)
O001 C005 1.448(3)
O002 C008 1.207(3)
O003 C00I 1.220(4)
C004 C006 1.342(4)
C004 C00G 1.484(4)
C005 H005 0.9800
C005 C008 1.518(4)
C005 C009 1.568(4)
C006 C009 1.513(4)
C006 C00I 1.447(4)
C007 C009 1.524(4)
C007 C00D 1.385(4)
C007 C00F 1.381(4)
C008 C00C 1.494(4)
C009 H009 0.9800
C00A H00A 0.9300
C00A C00C 1.399(4)
C00A C00M 1.394(5)
C00B H00B 0.9300
C00B C00C 1.391(4)
C00B C00H 1.382(5)
C00D H00D 0.9300
C00D C00L 1.379(4)
C00E H00C 0.9700
C00E H00E 0.9700
C00E C00G 1.533(5)
C00E C00J 1.511(5)
C00F H00F 0.9300
C00F C00O 1.393(4)
C00G H00G 0.9700
C00G H00H 0.9700
C00H H00I 0.9300
C00H C00N 1.388(6)
C00I C00J 1.523(4)
C00J H00J 0.9700
C00J H00K 0.9700
C00K H00L 0.9300
C00K C00L 1.386(6)
C00K C00O 1.370(6)
C00L H00M 0.9300
C00M H00N 0.9300
C00M C00N 1.379(5)
C00N H00O 0.9300
C00O H00P 0.9300
